data_7713082
loop_
_publ_author_name
'Ghosh, Kowsik'
'Ovchinnikov, Alexander'
'Baitinger, Michael'
'Krnel, Mitja'
'Burkhardt, Ulrich'
'Grin, Yuri'
'Bobev, Svilen'

_publ_section_title
;
 Lithium metal atoms fill vacancies in the germanium network of a type-I
 clathrate: Synthesis and structural characterization of Ba8Li5Ge41
;
_journal_name_full 'Dalton Transactions'
_journal_paper_doi 10.1039/D3DT01168B
_journal_year 2023
_chemical_formula_moiety '2(C33 H37 Al N4 O2), 3(C7 H8)'
_chemical_formula_sum 'C87 H98 Al2 N8 O4'
_chemical_formula_weight 1373.69
_space_group_crystal_system triclinic
_space_group_IT_number 2
_space_group_name_Hall '-P 1'
_space_group_name_H-M_alt 'P -1'
_atom_sites_solution_hydrogens geom
_atom_sites_solution_primary dual
_audit_creation_date 2022-06-20
_audit_creation_method
;
Olex2 1.5
(compiled 2022.04.07 svn.rca3783a0 for OlexSys, GUI svn.r6498)
;
_audit_update_record
;
2022-06-27 deposited with the CCDC.	2023-05-17 downloaded from the CCDC.
;
_cell_angle_alpha 110.884(3)
_cell_angle_beta 110.057(3)
_cell_angle_gamma 104.529(4)
_cell_formula_units_Z 1
_cell_length_a 12.4063(12)
_cell_length_b 13.7450(12)
_cell_length_c 14.0446(13)
_cell_measurement_reflns_used 9955
_cell_measurement_temperature 120.0(1)
_cell_measurement_theta_max 27.38
_cell_measurement_theta_min 2.55
_cell_volume 1902.5(3)
_computing_cell_refinement 'SAINT V8.40B (Bruker, 2016)'
_computing_data_reduction 'SAINT V8.40B (Bruker, 2016)'
_computing_molecular_graphics 'Olex2 1.5 (Dolomanov et al., 2009)'
_computing_publication_material 'Olex2 1.5 (Dolomanov et al., 2009)'
_computing_structure_refinement 'SHELXL 2018/3 (Sheldrick, 2015)'
_computing_structure_solution 'SHELXT  (Sheldrick, 2015)'
_diffrn_ambient_temperature 120.0(1)
_diffrn_measured_fraction_theta_full 0.999
_diffrn_measured_fraction_theta_max 0.996
_diffrn_measurement_device_type 'Bruker D8 Venture'
_diffrn_measurement_method '\f and \w scans'
_diffrn_radiation_type MoK\a
_diffrn_radiation_wavelength 0.71073
_diffrn_reflns_av_R_equivalents 0.0689
_diffrn_reflns_av_unetI/netI 0.0322
_diffrn_reflns_Laue_measured_fraction_full 0.999
_diffrn_reflns_Laue_measured_fraction_max 0.996
_diffrn_reflns_limit_h_max 16
_diffrn_reflns_limit_h_min -16
_diffrn_reflns_limit_k_max 17
_diffrn_reflns_limit_k_min -17
_diffrn_reflns_limit_l_max 18
_diffrn_reflns_limit_l_min -18
_diffrn_reflns_number 90466
_diffrn_reflns_point_group_measured_fraction_full 0.999
_diffrn_reflns_point_group_measured_fraction_max 0.996
_diffrn_reflns_theta_full 25.242
_diffrn_reflns_theta_max 27.606
_diffrn_reflns_theta_min 2.554
_diffrn_source_current 30.0
_diffrn_source_power 1.5
_diffrn_source_voltage 50.0
_diffrn_standards_number 0
_exptl_absorpt_coefficient_mu 0.095
_exptl_absorpt_correction_T_max 0.9705
_exptl_absorpt_correction_T_min 0.9120
_exptl_absorpt_correction_type multi-scan
_exptl_absorpt_process_details
;
SADABS-2016/2 (Bruker,2016) was used for absorption correction.
wR2(int) was 0.0628 before and 0.0576 after correction.
The Ratio of minimum to maximum transmission is 0.9397.
The \l/2 correction factor is Not present.
;
_exptl_crystal_colour 'clear light colourless'
_exptl_crystal_colour_lustre clear
_exptl_crystal_colour_modifier light
_exptl_crystal_colour_primary colourless
_exptl_crystal_density_diffrn 1.199
_exptl_crystal_description prism
_exptl_crystal_F_000 734
_exptl_crystal_recrystallization_method 'The material was recrystallised from toluene by slow evaporation'
_exptl_crystal_size_max 0.42
_exptl_crystal_size_mid 0.336
_exptl_crystal_size_min 0.332
_refine_diff_density_max 0.906
_refine_diff_density_min -0.551
_refine_diff_density_rms 0.061
_refine_ls_extinction_method none
_refine_ls_goodness_of_fit_ref 1.025
_refine_ls_hydrogen_treatment constr
_refine_ls_matrix_type full
_refine_ls_number_parameters 461
_refine_ls_number_reflns 8806
_refine_ls_number_restraints 0
_refine_ls_restrained_S_all 1.025
_refine_ls_R_factor_all 0.0858
_refine_ls_R_factor_gt 0.0581
_refine_ls_shift/su_max 0.001
_refine_ls_shift/su_mean 0.000
_refine_ls_structure_factor_coef Fsqd
_refine_ls_weighting_details 'w=1/[\s^2^(Fo^2^)+(0.0580P)^2^+2.3851P] where P=(Fo^2^+2Fc^2^)/3'
_refine_ls_weighting_scheme calc
_refine_ls_wR_factor_gt 0.1339
_refine_ls_wR_factor_ref 0.1547
_reflns_Friedel_coverage 0.000
_reflns_number_gt 6546
_reflns_number_total 8806
_reflns_threshold_expression 'I > 2\s(I)'
_cod_data_source_file d3dt01168b2.cif
_cod_data_source_block compound_3b
_cod_database_code 7713082
_shelx_shelxl_version_number 2018/3
_shelx_space_group_comment
;
The symmetry employed for this shelxl refinement is uniquely defined
by the following loop, which should always be used as a source of
symmetry information in preference to the above space-group names.
They are only intended as comments.
;
_shelx_estimated_absorpt_t_max 0.969
_shelx_estimated_absorpt_t_min 0.961
_olex2_refinement_description
;
1. Fixed Uiso
 At 1.2 times of:
  All C(H) groups
 At 1.5 times of:
  All C(H,H,H) groups
2. Others
 Sof(C1'B)=Sof(C6'B)=Sof(H6'B)=Sof(C5'B)=Sof(H5'B)=Sof(C4'B)=Sof(H4'B)=
 Sof(C3'B)=Sof(H3'B)=Sof(C2'B)=Sof(C7'B)=Sof(H7'G)=Sof(H7'H)=Sof(H7'I)=1-FVAR(1)
 Sof(C1'A)=Sof(C2'A)=Sof(C3'A)=Sof(H3'A)=Sof(C4'A)=Sof(H4'A)=Sof(C5'A)=
 Sof(H5'A)=Sof(C6'A)=Sof(H6'A)=Sof(C7'A)=Sof(H7'D)=Sof(H7'E)=Sof(H7'F)=FVAR(1)
 Sof(C24A)=Sof(H24D)=Sof(H24E)=Sof(H24F)=Sof(C19A)=Sof(H19A)=Sof(C18A)=
 Sof(C23A)=Sof(H23A)=Sof(C22A)=Sof(H22A)=Sof(C21A)=Sof(H21A)=Sof(C20A)=
 Sof(H20A)=1-FVAR(2)
 Sof(C24)=Sof(H24A)=Sof(H24B)=Sof(H24C)=Sof(C21)=Sof(H21)=Sof(C22)=Sof(H22)=
 Sof(C23)=Sof(H23)=Sof(C18)=Sof(C19)=Sof(H19)=Sof(C20)=Sof(H20)=FVAR(2)
 Fixed Sof: C14(0.5) H14(0.5) C13(0.5) H13(0.5) C12(0.5) H12(0.5) C11(0.5)
 C16(0.5) H16(0.5) C15(0.5) H15(0.5) C17(0.5) H17A(0.5) H17B(0.5) H17C(0.5)
3.a Aromatic/amide H refined with riding coordinates:
 C3'A(H3'A), C4'A(H4'A), C5'A(H5'A), C6'A(H6'A), C6'B(H6'B), C5'B(H5'B),
 C4'B(H4'B), C3'B(H3'B), C3(H3), C3'(H3'), C3A(H3A), C4(H4), C4'(H4'), C4A(H4A),
  C5(H5), C5'(H5'), C5A(H5A), C6(H6), C6'(H6'), C6A(H6A), C14(H14), C13(H13),
 C12(H12), C16(H16), C15(H15), C21(H21), C22(H22), C23(H23), C19(H19), C20(H20),
  C19A(H19A), C23A(H23A), C22A(H22A), C21A(H21A), C20A(H20A)
3.b Fitted hexagon refined as free rotating group:
 C1'A(C2'A,C3'A,C4'A,C5'A,C6'A), C1'B(C6'B,C5'B,C4'B,C3'B,C2'B), C14(C13,C12,
 C11,C16,C15), C21(C22,C23,C18,C19,C20), C19A(C18A,C23A,C22A,C21A,C20A)
3.c Idealised Me refined as rotating group:
 C7'(H7'A,H7'B,H7'C), C7'A(H7'D,H7'E,H7'F), C7'B(H7'G,H7'H,H7'I), C8(H8A,H8B,
 H8C), C8A(H8AA,H8AB,H8AC), C9(H9A,H9B,H9C), C9A(H9AA,H9AB,H9AC), C10(H10A,H10B,
 H10C), C17(H17A,H17B,H17C), C24(H24A,H24B,H24C), C24A(H24D,H24E,H24F)
;
_olex2_diffrn_ambient_temperature_device 'Oxford Cryosystems'
_olex2_exptl_crystal_mounting_method 'The crystal was mounted on a MITIGEN holder oil'
_olex2_submission_special_instructions 'No special instructions were received'

loop_
_space_group_symop_operation_xyz
'x, y, z'
'-x, -y, -z'

loop_
_atom_site_label
_atom_site_type_symbol
_atom_site_fract_x
_atom_site_fract_y
_atom_site_fract_z
_atom_site_U_iso_or_equiv
_atom_site_adp_type
_atom_site_occupancy
_atom_site_site_symmetry_order
_atom_site_calc_flag
_atom_site_refinement_flags_posn
_atom_site_refinement_flags_adp
_atom_site_refinement_flags_occupancy
_atom_site_disorder_assembly
_atom_site_disorder_group
Al1 Al 0.73376(5) 0.40449(5) 0.55109(5) 0.01833(14) Uani 1 1 d . . . . .
O1 O 0.79606(13) 0.45157(12) 0.70337(12) 0.0212(3) Uani 1 1 d . . . . .
O1A O 0.65797(13) 0.26022(12) 0.43235(12) 0.0222(3) Uani 1 1 d . . . . .
N1 N 0.55695(15) 0.37012(13) 0.55824(14) 0.0173(3) Uani 1 1 d . . . . .
N1A N 0.90115(15) 0.37654(13) 0.56774(14) 0.0175(3) Uani 1 1 d . . . . .
N2 N 0.39656(16) 0.25316(15) 0.36976(14) 0.0218(4) Uani 1 1 d . . . . .
N2A N 1.06453(16) 0.51948(14) 0.74741(15) 0.0237(4) Uani 1 1 d . . . . .
C1 C 0.59020(18) 0.42096(15) 0.67750(16) 0.0175(4) Uani 1 1 d . . . . .
C1' C 0.37310(19) 0.19903(17) 0.50903(17) 0.0212(4) Uani 1 1 d . . . . .
C1'A C 1.05951(16) 0.33181(14) 0.69656(16) 0.0171(5) Uani 0.760(4) 1 d G . P A 1
C2'A C 0.99244(12) 0.24427(14) 0.70956(15) 0.0196(6) Uani 0.760(4) 1 d G . P A 1
C3'A C 1.04878(15) 0.17791(13) 0.74243(17) 0.0230(6) Uani 0.760(4) 1 d G . P A 1
H3'A H 1.002935 0.118080 0.751318 0.028 Uiso 0.760(4) 1 calc R U P A 1
C4'A C 1.17218(15) 0.19910(14) 0.76230(17) 0.0252(6) Uani 0.760(4) 1 d G . P A 1
H4'A H 1.210686 0.153746 0.784760 0.030 Uiso 0.760(4) 1 calc R U P A 1
C5'A C 1.23926(13) 0.28664(16) 0.74929(17) 0.0248(6) Uani 0.760(4) 1 d G . P A 1
H5'A H 1.323600 0.301117 0.762872 0.030 Uiso 0.760(4) 1 calc R U P A 1
C6'A C 1.18292(16) 0.35299(14) 0.71643(17) 0.0229(6) Uani 0.760(4) 1 d G . P A 1
H6'A H 1.228764 0.412823 0.707542 0.028 Uiso 0.760(4) 1 calc R U P A 1
C1'B C 1.0021(6) 0.3158(4) 0.6990(5) 0.0157(18) Uiso 0.240(4) 1 d G . P A 2
C6'B C 0.8957(5) 0.2436(6) 0.6925(6) 0.029(3) Uiso 0.240(4) 1 d G . P A 2
H6'B H 0.819224 0.252790 0.668023 0.035 Uiso 0.240(4) 1 calc R U P A 2
C5'B C 0.9013(5) 0.1578(5) 0.7218(6) 0.030(2) Uiso 0.240(4) 1 d G . P A 2
H5'B H 0.828565 0.108349 0.717341 0.036 Uiso 0.240(4) 1 calc R U P A 2
C4'B C 1.0132(6) 0.1442(5) 0.7575(6) 0.027(2) Uiso 0.240(4) 1 d G . P A 2
H4'B H 1.016961 0.085596 0.777563 0.032 Uiso 0.240(4) 1 calc R U P A 2
C3'B C 1.1195(5) 0.2165(5) 0.7640(5) 0.0188(18) Uiso 0.240(4) 1 d G . P A 2
H3'B H 1.196019 0.207284 0.788468 0.023 Uiso 0.240(4) 1 calc R U P A 2
C2'B C 1.1140(5) 0.3023(4) 0.7347(5) 0.0205(19) Uiso 0.240(4) 1 d G . P A 2
C1A C 0.86222(18) 0.27267(16) 0.46775(16) 0.0176(4) Uani 1 1 d . . . . .
C2 C 0.72128(19) 0.46631(16) 0.75191(17) 0.0188(4) Uani 1 1 d . . . . .
C2' C 0.4255(2) 0.13981(17) 0.55923(18) 0.0234(4) Uani 1 1 d . . . . .
C2A C 0.72964(18) 0.21571(17) 0.39535(16) 0.0190(4) Uani 1 1 d . . . . .
C3 C 0.7680(2) 0.52404(18) 0.87136(18) 0.0250(4) Uani 1 1 d . . . . .
H3 H 0.855955 0.552887 0.922012 0.030 Uiso 1 1 calc R U . . .
C3' C 0.3486(2) 0.06254(19) 0.5775(2) 0.0283(5) Uani 1 1 d . . . . .
H3' H 0.382621 0.021400 0.611635 0.034 Uiso 1 1 calc R U . . .
C3A C 0.6786(2) 0.11615(18) 0.29014(17) 0.0235(4) Uani 1 1 d . . . . .
H3A H 0.589348 0.076139 0.241696 0.028 Uiso 1 1 calc R U . . .
C4 C 0.6867(2) 0.53963(19) 0.91678(19) 0.0285(5) Uani 1 1 d . . . . .
H4 H 0.719269 0.579547 0.998474 0.034 Uiso 1 1 calc R U . . .
C4' C 0.2246(2) 0.0449(2) 0.5470(2) 0.0337(5) Uani 1 1 d . . . . .
H4' H 0.174364 -0.008336 0.559985 0.040 Uiso 1 1 calc R U . . .
C4A C 0.7581(2) 0.07532(18) 0.25598(18) 0.0264(5) Uani 1 1 d . . . . .
H4A H 0.722870 0.007432 0.184058 0.032 Uiso 1 1 calc R U . . .
C5 C 0.5582(2) 0.49735(18) 0.84379(19) 0.0270(5) Uani 1 1 d . . . . .
H5 H 0.502979 0.508700 0.875393 0.032 Uiso 1 1 calc R U . . .
C5' C 0.1725(2) 0.1039(2) 0.4974(2) 0.0341(5) Uani 1 1 d . . . . .
H5' H 0.087231 0.092285 0.477547 0.041 Uiso 1 1 calc R U . . .
C5A C 0.8887(2) 0.13296(19) 0.32615(18) 0.0254(4) Uani 1 1 d . . . . .
H5A H 0.942518 0.104854 0.301880 0.030 Uiso 1 1 calc R U . . .
C6 C 0.5101(2) 0.43829(17) 0.72419(18) 0.0217(4) Uani 1 1 d . . . . .
H6 H 0.422014 0.409659 0.674183 0.026 Uiso 1 1 calc R U . . .
C6' C 0.2459(2) 0.18014(19) 0.4772(2) 0.0278(5) Uani 1 1 d . . . . .
H6' H 0.210438 0.219820 0.441833 0.033 Uiso 1 1 calc R U . . .
C6A C 0.9407(2) 0.23173(17) 0.43185(18) 0.0215(4) Uani 1 1 d . . . . .
H6A H 1.030064 0.271319 0.479646 0.026 Uiso 1 1 calc R U . . .
C7 C 0.44820(18) 0.27883(16) 0.48152(17) 0.0179(4) Uani 1 1 d . . . . .
C7' C 0.5577(2) 0.15445(19) 0.5893(2) 0.0265(4) Uani 1 1 d . . . . .
H7'A H 0.573209 0.151352 0.524655 0.040 Uiso 1 1 calc R U . . .
H7'B H 0.570166 0.092669 0.604322 0.040 Uiso 1 1 calc R U . . .
H7'C H 0.616939 0.229003 0.658890 0.040 Uiso 1 1 calc R U . . .
C7'A C 0.8589(3) 0.2212(3) 0.6907(3) 0.0285(7) Uani 0.760(4) 1 d . . P A 1
H7'D H 0.856857 0.293244 0.735973 0.043 Uiso 0.760(4) 1 calc R U P A 1
H7'E H 0.832085 0.165753 0.715757 0.043 Uiso 0.760(4) 1 calc R U P A 1
H7'F H 0.801439 0.189741 0.608156 0.043 Uiso 0.760(4) 1 calc R U P A 1
C7'B C 1.2297(10) 0.3828(9) 0.7472(9) 0.024(2) Uiso 0.240(4) 1 d . . P A 2
H7'G H 1.205644 0.405937 0.687510 0.036 Uiso 0.240(4) 1 calc R U P A 2
H7'H H 1.285183 0.344460 0.738256 0.036 Uiso 0.240(4) 1 calc R U P A 2
H7'I H 1.274751 0.451025 0.824206 0.036 Uiso 0.240(4) 1 calc R U P A 2
C7A C 0.99958(19) 0.40850(17) 0.66635(17) 0.0210(4) Uani 1 1 d . . . . .
C8 C 0.4388(2) 0.33677(19) 0.33472(19) 0.0273(5) Uani 1 1 d . . . . .
H8A H 0.468472 0.414538 0.397192 0.041 Uiso 1 1 calc R U . . .
H8B H 0.368152 0.322360 0.264527 0.041 Uiso 1 1 calc R U . . .
H8C H 0.508280 0.329743 0.318814 0.041 Uiso 1 1 calc R U . . .
C8A C 1.0497(2) 0.60935(18) 0.7196(2) 0.0320(5) Uani 1 1 d . . . . .
H8AA H 1.024147 0.582357 0.637208 0.048 Uiso 1 1 calc R U . . .
H8AB H 1.130438 0.678248 0.766837 0.048 Uiso 1 1 calc R U . . .
H8AC H 0.984603 0.627909 0.736043 0.048 Uiso 1 1 calc R U . . .
C9 C 0.3176(2) 0.1355(2) 0.2746(2) 0.0366(6) Uani 1 1 d . . . . .
H9A H 0.361824 0.112920 0.230586 0.055 Uiso 1 1 calc R U . . .
H9B H 0.237273 0.130947 0.223279 0.055 Uiso 1 1 calc R U . . .
H9C H 0.300654 0.083544 0.305948 0.055 Uiso 1 1 calc R U . . .
C9A C 1.1344(2) 0.5585(2) 0.8708(2) 0.0391(6) Uani 1 1 d . . . . .
H9AA H 1.095980 0.599459 0.911371 0.059 Uiso 1 1 calc R U . . .
H9AB H 1.222773 0.610433 0.901538 0.059 Uiso 1 1 calc R U . . .
H9AC H 1.131568 0.492069 0.882687 0.059 Uiso 1 1 calc R U . . .
C10 C 0.7515(2) 0.5274(2) 0.5086(2) 0.0319(5) Uani 1 1 d . . . . .
H10A H 0.670326 0.532718 0.480185 0.048 Uiso 1 1 calc R U . . .
H10B H 0.776464 0.509751 0.447639 0.048 Uiso 1 1 calc R U . . .
H10C H 0.816448 0.600875 0.576931 0.048 Uiso 1 1 calc R U . . .
C14 C 0.0542(5) 0.1737(3) 0.0643(5) 0.063(3) Uiso 0.5 1 d G . P B -1
H14 H 0.074843 0.253286 0.091416 0.076 Uiso 0.5 1 calc R U P B -1
C13 C -0.0258(4) 0.1109(3) 0.0912(4) 0.0491(14) Uiso 0.5 1 d G . P B -1
H13 H -0.059769 0.147616 0.136750 0.059 Uiso 0.5 1 calc R U P B -1
C12 C -0.0561(4) -0.0055(3) 0.0515(4) 0.045(2) Uiso 0.5 1 d G . P B -1
H12 H -0.110715 -0.048409 0.069905 0.054 Uiso 0.5 1 calc R U P B -1
C11 C -0.0064(5) -0.0592(3) -0.0151(5) 0.0493(14) Uiso 0.5 1 d G . P B -1
C16 C 0.0736(5) 0.0036(4) -0.0421(4) 0.063(3) Uiso 0.5 1 d G . P B -1
H16 H 0.107562 -0.033098 -0.087610 0.076 Uiso 0.5 1 calc R U P B -1
C15 C 0.1039(5) 0.1200(4) -0.0024(5) 0.0695(19) Uiso 0.5 1 d G . P B -1
H15 H 0.158510 0.162927 -0.020766 0.083 Uiso 0.5 1 calc R U P B -1
C17 C -0.0448(13) -0.1837(11) -0.0530(12) 0.109(5) Uiso 0.5 1 d . . P B -1
H17A H 0.022895 -0.194018 -0.001860 0.164 Uiso 0.5 1 calc R U P B -1
H17B H -0.060243 -0.224324 -0.132921 0.164 Uiso 0.5 1 calc R U P B -1
H17C H -0.122556 -0.214963 -0.049231 0.164 Uiso 0.5 1 calc R U P B -1
C24 C 0.4666(4) 0.2007(4) 1.0765(3) 0.0529(10) Uani 0.793(4) 1 d . . P C 1
H24A H 0.419992 0.247408 1.066872 0.079 Uiso 0.793(4) 1 calc R U P C 1
H24B H 0.529201 0.236212 1.158328 0.079 Uiso 0.793(4) 1 calc R U P C 1
H24C H 0.407205 0.123166 1.051122 0.079 Uiso 0.793(4) 1 calc R U P C 1
C24A C 0.6863(14) 0.1348(13) 0.8780(13) 0.042(3) Uiso 0.207(4) 1 d . . P C 2
H24D H 0.746240 0.118575 0.929888 0.063 Uiso 0.207(4) 1 calc R U P C 2
H24E H 0.733142 0.195716 0.867751 0.063 Uiso 0.207(4) 1 calc R U P C 2
H24F H 0.631117 0.064959 0.802569 0.063 Uiso 0.207(4) 1 calc R U P C 2
C21 C 0.65655(18) 0.17758(17) 0.87062(15) 0.0331(7) Uani 0.793(4) 1 d G . P C 1
H21 H 0.698568 0.172223 0.824998 0.040 Uiso 0.793(4) 1 calc R U P C 1
C22 C 0.58089(19) 0.23701(17) 0.86766(15) 0.0302(7) Uani 0.793(4) 1 d G . P C 1
H22 H 0.571210 0.272273 0.820010 0.036 Uiso 0.793(4) 1 calc R U P C 1
C23 C 0.51941(17) 0.24484(16) 0.93441(17) 0.0284(7) Uani 0.793(4) 1 d G . P C 1
H23 H 0.467704 0.285463 0.932383 0.034 Uiso 0.793(4) 1 calc R U P C 1
C18 C 0.53358(19) 0.19325(18) 1.00412(16) 0.0311(7) Uani 0.793(4) 1 d G . P C 1
C19 C 0.6092(2) 0.13382(18) 1.00709(17) 0.0331(10) Uani 0.793(4) 1 d G . P C 1
H19 H 0.618913 0.098551 1.054734 0.040 Uiso 0.793(4) 1 calc R U P C 1
C20 C 0.67071(19) 0.12598(17) 0.94034(18) 0.0325(7) Uani 0.793(4) 1 d G . P C 1
H20 H 0.722420 0.085361 0.942362 0.039 Uiso 0.793(4) 1 calc R U P C 1
C19A C 0.5958(9) 0.1441(8) 1.0125(8) 0.035(4) Uiso 0.207(4) 1 d G . P C 2
H19A H 0.635780 0.098901 1.033261 0.042 Uiso 0.207(4) 1 calc R U P C 2
C18A C 0.6071(7) 0.1731(7) 0.9300(7) 0.027(3) Uiso 0.207(4) 1 d G . P C 2
C23A C 0.5486(7) 0.2393(7) 0.8995(6) 0.018(2) Uiso 0.207(4) 1 d G . P C 2
H23A H 0.556280 0.259152 0.843190 0.022 Uiso 0.207(4) 1 calc R U P C 2
C22A C 0.4788(8) 0.2765(7) 0.9516(7) 0.033(3) Uiso 0.207(4) 1 d G . P C 2
H22A H 0.438876 0.321691 0.930742 0.039 Uiso 0.207(4) 1 calc R U P C 2
C21A C 0.4676(8) 0.2474(8) 1.0340(7) 0.040(3) Uiso 0.207(4) 1 d G . P C 2
H21A H 0.419922 0.272837 1.069553 0.048 Uiso 0.207(4) 1 calc R U P C 2
C20A C 0.5261(9) 0.1813(8) 1.0645(7) 0.041(3) Uiso 0.207(4) 1 d G . P C 2
H20A H 0.518373 0.161442 1.120814 0.049 Uiso 0.207(4) 1 calc R U P C 2

loop_
_atom_site_aniso_label
_atom_site_aniso_U_11
_atom_site_aniso_U_22
_atom_site_aniso_U_33
_atom_site_aniso_U_23
_atom_site_aniso_U_13
_atom_site_aniso_U_12
Al1 0.0156(3) 0.0171(3) 0.0179(3) 0.0090(2) 0.0055(2) 0.0034(2)
O1 0.0159(7) 0.0230(7) 0.0183(7) 0.0069(6) 0.0056(5) 0.0071(6)
O1A 0.0153(7) 0.0228(7) 0.0193(7) 0.0055(6) 0.0078(6) 0.0025(6)
N1 0.0150(8) 0.0178(8) 0.0171(8) 0.0094(7) 0.0061(6) 0.0051(6)
N1A 0.0152(8) 0.0151(7) 0.0182(8) 0.0078(6) 0.0067(6) 0.0030(6)
N2 0.0168(8) 0.0225(8) 0.0185(8) 0.0108(7) 0.0039(7) 0.0026(7)
N2A 0.0172(8) 0.0157(8) 0.0240(9) 0.0065(7) 0.0010(7) 0.0038(7)
C1 0.0209(9) 0.0128(8) 0.0175(9) 0.0086(7) 0.0076(8) 0.0056(7)
C1' 0.0199(10) 0.0187(9) 0.0195(9) 0.0096(8) 0.0071(8) 0.0035(8)
C1'A 0.0156(13) 0.0160(12) 0.0171(12) 0.0074(10) 0.0067(10) 0.0054(10)
C2'A 0.0180(13) 0.0196(12) 0.0197(12) 0.0090(10) 0.0089(10) 0.0070(10)
C3'A 0.0215(15) 0.0204(13) 0.0276(14) 0.0142(11) 0.0108(12) 0.0072(11)
C4'A 0.0234(14) 0.0274(14) 0.0288(15) 0.0152(12) 0.0115(12) 0.0156(12)
C5'A 0.0186(13) 0.0279(14) 0.0289(14) 0.0142(12) 0.0108(11) 0.0116(11)
C6'A 0.0175(16) 0.0220(15) 0.0242(15) 0.0112(13) 0.0068(13) 0.0055(13)
C1A 0.0202(9) 0.0167(9) 0.0162(9) 0.0107(7) 0.0083(8) 0.0049(7)
C2 0.0204(10) 0.0143(8) 0.0200(9) 0.0078(8) 0.0087(8) 0.0068(7)
C2' 0.0223(10) 0.0211(10) 0.0224(10) 0.0097(8) 0.0087(8) 0.0073(8)
C2A 0.0188(9) 0.0191(9) 0.0179(9) 0.0107(8) 0.0088(8) 0.0039(8)
C3 0.0257(11) 0.0214(10) 0.0199(10) 0.0080(8) 0.0069(8) 0.0073(8)
C3' 0.0279(11) 0.0268(11) 0.0311(11) 0.0178(10) 0.0127(9) 0.0091(9)
C3A 0.0224(10) 0.0237(10) 0.0170(9) 0.0094(8) 0.0062(8) 0.0044(8)
C4 0.0376(13) 0.0237(10) 0.0193(10) 0.0084(9) 0.0130(9) 0.0100(9)
C4' 0.0279(12) 0.0351(12) 0.0432(14) 0.0268(11) 0.0169(11) 0.0095(10)
C4A 0.0372(12) 0.0233(10) 0.0170(9) 0.0098(8) 0.0107(9) 0.0135(9)
C5 0.0338(12) 0.0252(10) 0.0294(11) 0.0145(9) 0.0207(10) 0.0135(9)
C5' 0.0208(11) 0.0427(14) 0.0449(14) 0.0280(12) 0.0161(10) 0.0121(10)
C5A 0.0339(12) 0.0291(11) 0.0236(10) 0.0166(9) 0.0167(9) 0.0184(9)
C6 0.0216(10) 0.0217(10) 0.0259(10) 0.0141(8) 0.0127(8) 0.0092(8)
C6' 0.0224(11) 0.0303(11) 0.0335(12) 0.0202(10) 0.0125(9) 0.0099(9)
C6A 0.0220(10) 0.0240(10) 0.0232(10) 0.0161(8) 0.0108(8) 0.0095(8)
C7 0.0160(9) 0.0181(9) 0.0200(9) 0.0109(8) 0.0069(7) 0.0077(7)
C7' 0.0234(11) 0.0257(10) 0.0331(11) 0.0171(9) 0.0134(9) 0.0106(9)
C7'A 0.0225(16) 0.0309(16) 0.0427(19) 0.0252(15) 0.0183(14) 0.0118(14)
C7A 0.0211(10) 0.0171(9) 0.0205(9) 0.0095(8) 0.0071(8) 0.0056(8)
C8 0.0231(11) 0.0309(11) 0.0231(10) 0.0176(9) 0.0064(9) 0.0046(9)
C8A 0.0236(11) 0.0140(9) 0.0397(13) 0.0111(9) 0.0025(10) 0.0018(8)
C9 0.0354(13) 0.0275(12) 0.0218(11) 0.0077(9) 0.0040(10) -0.0028(10)
C9A 0.0385(14) 0.0251(11) 0.0230(11) 0.0025(9) -0.0035(10) 0.0087(10)
C10 0.0206(11) 0.0336(12) 0.0449(14) 0.0295(11) 0.0112(10) 0.0073(9)
C24 0.069(3) 0.056(2) 0.051(2) 0.0284(19) 0.041(2) 0.029(2)
C21 0.0290(16) 0.0322(16) 0.0236(14) 0.0076(12) 0.0086(12) 0.0069(13)
C22 0.0297(15) 0.0306(15) 0.0187(13) 0.0107(12) 0.0059(12) 0.0062(12)
C23 0.0230(14) 0.0297(15) 0.0213(13) 0.0087(12) 0.0049(12) 0.0087(12)
C18 0.0342(16) 0.0264(14) 0.0225(14) 0.0076(11) 0.0121(12) 0.0070(12)
C19 0.041(2) 0.0236(16) 0.0234(16) 0.0105(12) 0.0080(14) 0.0101(14)
C20 0.0287(15) 0.0249(14) 0.0265(15) 0.0050(12) 0.0050(12) 0.0088(12)

loop_
_atom_type_symbol
_atom_type_description
_atom_type_scat_dispersion_real
_atom_type_scat_dispersion_imag
_atom_type_scat_source
C C 0.0033 0.0016 'International Tables Vol C Tables 4.2.6.8 and 6.1.1.4'
H H 0.0000 0.0000 'International Tables Vol C Tables 4.2.6.8 and 6.1.1.4'
Al Al 0.0645 0.0514 'International Tables Vol C Tables 4.2.6.8 and 6.1.1.4'
N N 0.0061 0.0033 'International Tables Vol C Tables 4.2.6.8 and 6.1.1.4'
O O 0.0106 0.0060 'International Tables Vol C Tables 4.2.6.8 and 6.1.1.4'

loop_
_geom_angle_atom_site_label_1
_geom_angle_atom_site_label_2
_geom_angle_atom_site_label_3
_geom_angle
_geom_angle_site_symmetry_1
_geom_angle_site_symmetry_3
_geom_angle_publ_flag
O1 Al1 O1A 128.60(7) . . ?
O1 Al1 N1 81.42(6) . . ?
O1 Al1 N1A 86.33(7) . . ?
O1 Al1 C10 115.64(9) . . ?
O1A Al1 N1 87.10(7) . . ?
O1A Al1 N1A 81.66(7) . . ?
O1A Al1 C10 115.76(9) . . ?
N1A Al1 N1 152.73(7) . . ?
C10 Al1 N1 103.55(8) . . ?
C10 Al1 N1A 103.71(8) . . ?
C2 O1 Al1 119.16(12) . . ?
C2A O1A Al1 118.55(12) . . ?
C1 N1 Al1 106.41(12) . . ?
C7 N1 Al1 126.19(13) . . ?
C7 N1 C1 119.65(16) . . ?
C1A N1A Al1 106.77(12) . . ?
C7A N1A Al1 125.44(14) . . ?
C7A N1A C1A 119.85(17) . . ?
C7 N2 C8 121.42(17) . . ?
C7 N2 C9 122.64(18) . . ?
C8 N2 C9 114.51(17) . . ?
C7A N2A C8A 121.00(18) . . ?
C7A N2A C9A 123.46(18) . . ?
C9A N2A C8A 114.54(18) . . ?
C2 C1 N1 113.37(17) . . ?
C6 C1 N1 126.69(18) . . ?
C6 C1 C2 119.65(18) . . ?
C2' C1' C6' 120.36(19) . . ?
C2' C1' C7 120.89(18) . . ?
C6' C1' C7 118.66(18) . . ?
C2'A C1'A C6'A 120.0 . . ?
C2'A C1'A C7A 119.80(13) . . ?
C6'A C1'A C7A 120.13(13) . . ?
C1'A C2'A C7'A 120.89(16) . . ?
C3'A C2'A C1'A 120.0 . . ?
C3'A C2'A C7'A 119.09(16) . . ?
C2'A C3'A H3'A 120.0 . . ?
C2'A C3'A C4'A 120.0 . . ?
C4'A C3'A H3'A 120.0 . . ?
C3'A C4'A H4'A 120.0 . . ?
C3'A C4'A C5'A 120.0 . . ?
C5'A C4'A H4'A 120.0 . . ?
C4'A C5'A H5'A 120.0 . . ?
C6'A C5'A C4'A 120.0 . . ?
C6'A C5'A H5'A 120.0 . . ?
C1'A C6'A H6'A 120.0 . . ?
C5'A C6'A C1'A 120.0 . . ?
C5'A C6'A H6'A 120.0 . . ?
C6'B C1'B C2'B 120.0 . . ?
C6'B C1'B C7A 121.7(4) . . ?
C2'B C1'B C7A 118.3(4) . . ?
C1'B C6'B H6'B 120.0 . . ?
C1'B C6'B C5'B 120.0 . . ?
C5'B C6'B H6'B 120.0 . . ?
C6'B C5'B H5'B 120.0 . . ?
C4'B C5'B C6'B 120.0 . . ?
C4'B C5'B H5'B 120.0 . . ?
C5'B C4'B H4'B 120.0 . . ?
C5'B C4'B C3'B 120.0 . . ?
C3'B C4'B H4'B 120.0 . . ?
C4'B C3'B H3'B 120.0 . . ?
C2'B C3'B C4'B 120.0 . . ?
C2'B C3'B H3'B 120.0 . . ?
C1'B C2'B C7'B 120.3(6) . . ?
C3'B C2'B C1'B 120.0 . . ?
C3'B C2'B C7'B 119.7(5) . . ?
C2A C1A N1A 113.18(17) . . ?
C6A C1A N1A 126.50(18) . . ?
C6A C1A C2A 119.96(18) . . ?
O1 C2 C1 117.84(17) . . ?
O1 C2 C3 122.66(18) . . ?
C3 C2 C1 119.50(18) . . ?
C1' C2' C3' 118.1(2) . . ?
C1' C2' C7' 121.57(19) . . ?
C3' C2' C7' 120.33(19) . . ?
O1A C2A C1A 117.80(17) . . ?
O1A C2A C3A 122.83(18) . . ?
C3A C2A C1A 119.37(19) . . ?
C2 C3 H3 119.9 . . ?
C4 C3 C2 120.2(2) . . ?
C4 C3 H3 119.9 . . ?
C2' C3' H3' 119.3 . . ?
C4' C3' C2' 121.4(2) . . ?
C4' C3' H3' 119.3 . . ?
C2A C3A H3A 120.0 . . ?
C4A C3A C2A 120.04(19) . . ?
C4A C3A H3A 120.0 . . ?
C3 C4 H4 119.8 . . ?
C5 C4 C3 120.4(2) . . ?
C5 C4 H4 119.8 . . ?
C3' C4' H4' 119.7 . . ?
C3' C4' C5' 120.7(2) . . ?
C5' C4' H4' 119.7 . . ?
C3A C4A H4A 119.8 . . ?
C3A C4A C5A 120.50(19) . . ?
C5A C4A H4A 119.8 . . ?
C4 C5 H5 120.1 . . ?
C4 C5 C6 119.9(2) . . ?
C6 C5 H5 120.1 . . ?
C4' C5' H5' 120.4 . . ?
C6' C5' C4' 119.3(2) . . ?
C6' C5' H5' 120.4 . . ?
C4A C5A H5A 120.0 . . ?
C4A C5A C6A 120.0(2) . . ?
C6A C5A H5A 120.0 . . ?
C1 C6 C5 120.30(19) . . ?
C1 C6 H6 119.8 . . ?
C5 C6 H6 119.8 . . ?
C1' C6' H6' 119.9 . . ?
C5' C6' C1' 120.2(2) . . ?
C5' C6' H6' 119.9 . . ?
C1A C6A C5A 120.11(19) . . ?
C1A C6A H6A 119.9 . . ?
C5A C6A H6A 119.9 . . ?
N1 C7 N2 119.64(17) . . ?
N1 C7 C1' 125.00(17) . . ?
N2 C7 C1' 115.35(17) . . ?
C2' C7' H7'A 109.5 . . ?
C2' C7' H7'B 109.5 . . ?
C2' C7' H7'C 109.5 . . ?
H7'A C7' H7'B 109.5 . . ?
H7'A C7' H7'C 109.5 . . ?
H7'B C7' H7'C 109.5 . . ?
C2'A C7'A H7'D 109.5 . . ?
C2'A C7'A H7'E 109.5 . . ?
C2'A C7'A H7'F 109.5 . . ?
H7'D C7'A H7'E 109.5 . . ?
H7'D C7'A H7'F 109.5 . . ?
H7'E C7'A H7'F 109.5 . . ?
C2'B C7'B H7'G 109.5 . . ?
C2'B C7'B H7'H 109.5 . . ?
C2'B C7'B H7'I 109.5 . . ?
H7'G C7'B H7'H 109.5 . . ?
H7'G C7'B H7'I 109.5 . . ?
H7'H C7'B H7'I 109.5 . . ?
N1A C7A N2A 120.08(18) . . ?
N1A C7A C1'A 126.38(17) . . ?
N1A C7A C1'B 115.4(3) . . ?
N2A C7A C1'A 113.26(17) . . ?
N2A C7A C1'B 120.6(3) . . ?
N2 C8 H8A 109.5 . . ?
N2 C8 H8B 109.5 . . ?
N2 C8 H8C 109.5 . . ?
H8A C8 H8B 109.5 . . ?
H8A C8 H8C 109.5 . . ?
H8B C8 H8C 109.5 . . ?
N2A C8A H8AA 109.5 . . ?
N2A C8A H8AB 109.5 . . ?
N2A C8A H8AC 109.5 . . ?
H8AA C8A H8AB 109.5 . . ?
H8AA C8A H8AC 109.5 . . ?
H8AB C8A H8AC 109.5 . . ?
N2 C9 H9A 109.5 . . ?
N2 C9 H9B 109.5 . . ?
N2 C9 H9C 109.5 . . ?
H9A C9 H9B 109.5 . . ?
H9A C9 H9C 109.5 . . ?
H9B C9 H9C 109.5 . . ?
N2A C9A H9AA 109.5 . . ?
N2A C9A H9AB 109.5 . . ?
N2A C9A H9AC 109.5 . . ?
H9AA C9A H9AB 109.5 . . ?
H9AA C9A H9AC 109.5 . . ?
H9AB C9A H9AC 109.5 . . ?
Al1 C10 H10A 109.5 . . ?
Al1 C10 H10B 109.5 . . ?
Al1 C10 H10C 109.5 . . ?
H10A C10 H10B 109.5 . . ?
H10A C10 H10C 109.5 . . ?
H10B C10 H10C 109.5 . . ?
C13 C14 H14 120.0 . . ?
C13 C14 C15 120.0 . . ?
C15 C14 H14 120.0 . . ?
C14 C13 H13 120.0 . . ?
C12 C13 C14 120.0 . . ?
C12 C13 H13 120.0 . . ?
C13 C12 H12 120.0 . . ?
C13 C12 C11 120.0 . . ?
C11 C12 H12 120.0 . . ?
C12 C11 C17 115.6(6) . . ?
C16 C11 C12 120.0 . . ?
C16 C11 C17 124.4(6) . . ?
C11 C16 H16 120.0 . . ?
C15 C16 C11 120.0 . . ?
C15 C16 H16 120.0 . . ?
C14 C15 H15 120.0 . . ?
C16 C15 C14 120.0 . . ?
C16 C15 H15 120.0 . . ?
C11 C17 H17A 109.5 . . ?
C11 C17 H17B 109.5 . . ?
C11 C17 H17C 109.5 . . ?
H17A C17 H17B 109.5 . . ?
H17A C17 H17C 109.5 . . ?
H17B C17 H17C 109.5 . . ?
H24A C24 H24B 109.5 . . ?
H24A C24 H24C 109.5 . . ?
H24B C24 H24C 109.5 . . ?
C18 C24 H24A 109.5 . . ?
C18 C24 H24B 109.5 . . ?
C18 C24 H24C 109.5 . . ?
H24D C24A H24E 109.5 . . ?
H24D C24A H24F 109.5 . . ?
H24E C24A H24F 109.5 . . ?
C18A C24A H24D 109.5 . . ?
C18A C24A H24E 109.5 . . ?
C18A C24A H24F 109.5 . . ?
C22 C21 H21 120.0 . . ?
C22 C21 C20 120.0 . . ?
C20 C21 H21 120.0 . . ?
C21 C22 H22 120.0 . . ?
C21 C22 C23 120.0 . . ?
C23 C22 H22 120.0 . . ?
C22 C23 H23 120.0 . . ?
C18 C23 C22 120.0 . . ?
C18 C23 H23 120.0 . . ?
C23 C18 C24 120.4(2) . . ?
C23 C18 C19 120.0 . . ?
C19 C18 C24 119.6(2) . . ?
C18 C19 H19 120.0 . . ?
C18 C19 C20 120.0 . . ?
C20 C19 H19 120.0 . . ?
C21 C20 H20 120.0 . . ?
C19 C20 C21 120.0 . . ?
C19 C20 H20 120.0 . . ?
C18A C19A H19A 120.0 . . ?
C18A C19A C20A 120.0 . . ?
C20A C19A H19A 120.0 . . ?
C19A C18A C24A 118.7(8) . . ?
C19A C18A C23A 120.0 . . ?
C23A C18A C24A 121.2(8) . . ?
C18A C23A H23A 120.0 . . ?
C22A C23A C18A 120.0 . . ?
C22A C23A H23A 120.0 . . ?
C23A C22A H22A 120.0 . . ?
C23A C22A C21A 120.0 . . ?
C21A C22A H22A 120.0 . . ?
C22A C21A H21A 120.0 . . ?
C20A C21A C22A 120.0 . . ?
C20A C21A H21A 120.0 . . ?
C19A C20A H20A 120.0 . . ?
C21A C20A C19A 120.0 . . ?
C21A C20A H20A 120.0 . . ?

loop_
_geom_bond_atom_site_label_1
_geom_bond_atom_site_label_2
_geom_bond_distance
_geom_bond_site_symmetry_2
_geom_bond_publ_flag
Al1 O1 1.7940(15) . ?
Al1 O1A 1.7969(15) . ?
Al1 N1 2.1703(17) . ?
Al1 N1A 2.1555(17) . ?
Al1 C10 1.970(2) . ?
O1 C2 1.340(2) . ?
O1A C2A 1.341(2) . ?
N1 C1 1.418(2) . ?
N1 C7 1.321(2) . ?
N1A C1A 1.415(2) . ?
N1A C7A 1.319(3) . ?
N2 C7 1.342(2) . ?
N2 C8 1.455(3) . ?
N2 C9 1.459(3) . ?
N2A C7A 1.337(3) . ?
N2A C8A 1.456(3) . ?
N2A C9A 1.455(3) . ?
C1 C2 1.409(3) . ?
C1 C6 1.389(3) . ?
C1' C2' 1.394(3) . ?
C1' C6' 1.409(3) . ?
C1' C7 1.502(3) . ?
C1'A C2'A 1.3900 . ?
C1'A C6'A 1.3900 . ?
C1'A C7A 1.530(2) . ?
C2'A C3'A 1.3900 . ?
C2'A C7'A 1.513(4) . ?
C3'A H3'A 0.9500 . ?
C3'A C4'A 1.3900 . ?
C4'A H4'A 0.9500 . ?
C4'A C5'A 1.3900 . ?
C5'A H5'A 0.9500 . ?
C5'A C6'A 1.3900 . ?
C6'A H6'A 0.9500 . ?
C1'B C6'B 1.3900 . ?
C1'B C2'B 1.3900 . ?
C1'B C7A 1.503(4) . ?
C6'B H6'B 0.9500 . ?
C6'B C5'B 1.3900 . ?
C5'B H5'B 0.9500 . ?
C5'B C4'B 1.3900 . ?
C4'B H4'B 0.9500 . ?
C4'B C3'B 1.3900 . ?
C3'B H3'B 0.9500 . ?
C3'B C2'B 1.3900 . ?
C2'B C7'B 1.486(11) . ?
C1A C2A 1.411(3) . ?
C1A C6A 1.389(3) . ?
C2 C3 1.390(3) . ?
C2' C3' 1.399(3) . ?
C2' C7' 1.486(3) . ?
C2A C3A 1.392(3) . ?
C3 H3 0.9500 . ?
C3 C4 1.388(3) . ?
C3' H3' 0.9500 . ?
C3' C4' 1.376(3) . ?
C3A H3A 0.9500 . ?
C3A C4A 1.389(3) . ?
C4 H4 0.9500 . ?
C4 C5 1.386(3) . ?
C4' H4' 0.9500 . ?
C4' C5' 1.385(3) . ?
C4A H4A 0.9500 . ?
C4A C5A 1.389(3) . ?
C5 H5 0.9500 . ?
C5 C6 1.391(3) . ?
C5' H5' 0.9500 . ?
C5' C6' 1.385(3) . ?
C5A H5A 0.9500 . ?
C5A C6A 1.389(3) . ?
C6 H6 0.9500 . ?
C6' H6' 0.9500 . ?
C6A H6A 0.9500 . ?
C7' H7'A 0.9800 . ?
C7' H7'B 0.9800 . ?
C7' H7'C 0.9800 . ?
C7'A H7'D 0.9800 . ?
C7'A H7'E 0.9800 . ?
C7'A H7'F 0.9800 . ?
C7'B H7'G 0.9800 . ?
C7'B H7'H 0.9800 . ?
C7'B H7'I 0.9800 . ?
C8 H8A 0.9800 . ?
C8 H8B 0.9800 . ?
C8 H8C 0.9800 . ?
C8A H8AA 0.9800 . ?
C8A H8AB 0.9800 . ?
C8A H8AC 0.9800 . ?
C9 H9A 0.9800 . ?
C9 H9B 0.9800 . ?
C9 H9C 0.9800 . ?
C9A H9AA 0.9800 . ?
C9A H9AB 0.9800 . ?
C9A H9AC 0.9800 . ?
C10 H10A 0.9800 . ?
C10 H10B 0.9800 . ?
C10 H10C 0.9800 . ?
C14 H14 0.9500 . ?
C14 C13 1.3900 . ?
C14 C15 1.3900 . ?
C13 H13 0.9500 . ?
C13 C12 1.3900 . ?
C12 H12 0.9500 . ?
C12 C11 1.3900 . ?
C11 C16 1.3900 . ?
C11 C17 1.486(12) . ?
C16 H16 0.9500 . ?
C16 C15 1.3900 . ?
C15 H15 0.9500 . ?
C17 H17A 0.9800 . ?
C17 H17B 0.9800 . ?
C17 H17C 0.9800 . ?
C24 H24A 0.9800 . ?
C24 H24B 0.9800 . ?
C24 H24C 0.9800 . ?
C24 C18 1.510(4) . ?
C24A H24D 0.9800 . ?
C24A H24E 0.9800 . ?
C24A H24F 0.9800 . ?
C24A C18A 1.501(15) . ?
C21 H21 0.9500 . ?
C21 C22 1.3900 . ?
C21 C20 1.3900 . ?
C22 H22 0.9500 . ?
C22 C23 1.3900 . ?
C23 H23 0.9500 . ?
C23 C18 1.3900 . ?
C18 C19 1.3900 . ?
C19 H19 0.9500 . ?
C19 C20 1.3900 . ?
C20 H20 0.9500 . ?
C19A H19A 0.9500 . ?
C19A C18A 1.3900 . ?
C19A C20A 1.3900 . ?
C18A C23A 1.3900 . ?
C23A H23A 0.9500 . ?
C23A C22A 1.3900 . ?
C22A H22A 0.9500 . ?
C22A C21A 1.3900 . ?
C21A H21A 0.9500 . ?
C21A C20A 1.3900 . ?
C20A H20A 0.9500 . ?

loop_
_geom_torsion_atom_site_label_1
_geom_torsion_atom_site_label_2
_geom_torsion_atom_site_label_3
_geom_torsion_atom_site_label_4
_geom_torsion
_geom_torsion_site_symmetry_1
_geom_torsion_site_symmetry_2
_geom_torsion_site_symmetry_3
_geom_torsion_site_symmetry_4
_geom_torsion_publ_flag
Al1 O1 C2 C1 13.4(2) . . . . ?
Al1 O1 C2 C3 -166.58(15) . . . . ?
Al1 O1A C2A C1A 14.8(2) . . . . ?
Al1 O1A C2A C3A -165.81(15) . . . . ?
Al1 N1 C1 C2 -5.77(18) . . . . ?
Al1 N1 C1 C6 167.95(16) . . . . ?
Al1 N1 C7 N2 -56.9(2) . . . . ?
Al1 N1 C7 C1' 124.14(18) . . . . ?
Al1 N1A C1A C2A -5.14(18) . . . . ?
Al1 N1A C1A C6A 167.89(16) . . . . ?
Al1 N1A C7A N2A -59.0(2) . . . . ?
Al1 N1A C7A C1'A 127.59(18) . . . . ?
Al1 N1A C7A C1'B 98.7(3) . . . . ?
O1 Al1 O1A C2A -91.96(15) . . . . ?
O1 C2 C3 C4 178.14(19) . . . . ?
O1A Al1 O1 C2 -91.97(15) . . . . ?
O1A C2A C3A C4A 179.09(18) . . . . ?
N1 Al1 O1 C2 -12.68(14) . . . . ?
N1 Al1 O1A C2A -168.58(14) . . . . ?
N1 C1 C2 O1 -3.3(2) . . . . ?
N1 C1 C2 C3 176.67(17) . . . . ?
N1 C1 C6 C5 -175.09(18) . . . . ?
N1A Al1 O1 C2 -168.25(14) . . . . ?
N1A Al1 O1A C2A -13.49(14) . . . . ?
N1A C1A C2A O1A -4.7(2) . . . . ?
N1A C1A C2A C3A 175.92(17) . . . . ?
N1A C1A C6A C5A -174.36(18) . . . . ?
C1 N1 C7 N2 158.12(18) . . . . ?
C1 N1 C7 C1' -20.9(3) . . . . ?
C1 C2 C3 C4 -1.8(3) . . . . ?
C1' C2' C3' C4' 0.0(3) . . . . ?
C1'A C2'A C3'A C4'A 0.0 . . . . ?
C2'A C1'A C6'A C5'A 0.0 . . . . ?
C2'A C1'A C7A N1A -67.6(2) . . . . ?
C2'A C1'A C7A N2A 118.55(17) . . . . ?
C2'A C3'A C4'A C5'A 0.0 . . . . ?
C3'A C4'A C5'A C6'A 0.0 . . . . ?
C4'A C5'A C6'A C1'A 0.0 . . . . ?
C6'A C1'A C2'A C3'A 0.0 . . . . ?
C6'A C1'A C2'A C7'A 178.8(2) . . . . ?
C6'A C1'A C7A N1A 115.5(2) . . . . ?
C6'A C1'A C7A N2A -58.4(2) . . . . ?
C1'B C6'B C5'B C4'B 0.0 . . . . ?
C6'B C1'B C2'B C3'B 0.0 . . . . ?
C6'B C1'B C2'B C7'B -177.1(7) . . . . ?
C6'B C1'B C7A N1A -46.6(4) . . . . ?
C6'B C1'B C7A N2A 111.0(4) . . . . ?
C6'B C5'B C4'B C3'B 0.0 . . . . ?
C5'B C4'B C3'B C2'B 0.0 . . . . ?
C4'B C3'B C2'B C1'B 0.0 . . . . ?
C4'B C3'B C2'B C7'B 177.1(7) . . . . ?
C2'B C1'B C6'B C5'B 0.0 . . . . ?
C2'B C1'B C7A N1A 132.4(3) . . . . ?
C2'B C1'B C7A N2A -70.0(4) . . . . ?
C1A N1A C7A N2A 156.29(18) . . . . ?
C1A N1A C7A C1'A -17.2(3) . . . . ?
C1A N1A C7A C1'B -46.0(3) . . . . ?
C1A C2A C3A C4A -1.6(3) . . . . ?
C2 C1 C6 C5 -1.7(3) . . . . ?
C2 C3 C4 C5 0.4(3) . . . . ?
C2' C1' C6' C5' 1.1(3) . . . . ?
C2' C1' C7 N1 -59.4(3) . . . . ?
C2' C1' C7 N2 121.6(2) . . . . ?
C2' C3' C4' C5' -0.3(4) . . . . ?
C2A C1A C6A C5A -1.8(3) . . . . ?
C2A C3A C4A C5A 0.1(3) . . . . ?
C3 C4 C5 C6 0.4(3) . . . . ?
C3' C4' C5' C6' 0.9(4) . . . . ?
C3A C4A C5A C6A 0.5(3) . . . . ?
C4 C5 C6 C1 0.3(3) . . . . ?
C4' C5' C6' C1' -1.3(4) . . . . ?
C4A C5A C6A C1A 0.3(3) . . . . ?
C6 C1 C2 O1 -177.47(17) . . . . ?
C6 C1 C2 C3 2.5(3) . . . . ?
C6' C1' C2' C3' -0.5(3) . . . . ?
C6' C1' C2' C7' 177.5(2) . . . . ?
C6' C1' C7 N1 124.1(2) . . . . ?
C6' C1' C7 N2 -54.9(3) . . . . ?
C6A C1A C2A O1A -178.24(17) . . . . ?
C6A C1A C2A C3A 2.4(3) . . . . ?
C7 N1 C1 C2 145.40(18) . . . . ?
C7 N1 C1 C6 -40.9(3) . . . . ?
C7 C1' C2' C3' -176.93(19) . . . . ?
C7 C1' C2' C7' 1.1(3) . . . . ?
C7 C1' C6' C5' 177.7(2) . . . . ?
C7' C2' C3' C4' -178.0(2) . . . . ?
C7'A C2'A C3'A C4'A -178.8(2) . . . . ?
C7A N1A C1A C2A 145.45(18) . . . . ?
C7A N1A C1A C6A -41.5(3) . . . . ?
C7A C1'A C2'A C3'A -176.93(17) . . . . ?
C7A C1'A C2'A C7'A 1.9(2) . . . . ?
C7A C1'A C6'A C5'A 176.92(17) . . . . ?
C7A C1'B C6'B C5'B 179.1(5) . . . . ?
C7A C1'B C2'B C3'B -179.1(5) . . . . ?
C7A C1'B C2'B C7'B 3.8(7) . . . . ?
C8 N2 C7 N1 -15.6(3) . . . . ?
C8 N2 C7 C1' 163.53(18) . . . . ?
C8A N2A C7A N1A -15.3(3) . . . . ?
C8A N2A C7A C1'A 158.99(19) . . . . ?
C8A N2A C7A C1'B -171.8(3) . . . . ?
C9 N2 C7 N1 150.0(2) . . . . ?
C9 N2 C7 C1' -30.9(3) . . . . ?
C9A N2A C7A N1A 152.7(2) . . . . ?
C9A N2A C7A C1'A -33.0(3) . . . . ?
C9A N2A C7A C1'B -3.8(4) . . . . ?
C10 Al1 O1 C2 88.30(16) . . . . ?
C10 Al1 O1A C2A 87.77(16) . . . . ?
C14 C13 C12 C11 0.0 . . . . ?
C13 C14 C15 C16 0.0 . . . . ?
C13 C12 C11 C16 0.0 . . . . ?
C13 C12 C11 C17 -180.0(9) . . . . ?
C12 C11 C16 C15 0.0 . . . . ?
C11 C16 C15 C14 0.0 . . . . ?
C15 C14 C13 C12 0.0 . . . . ?
C17 C11 C16 C15 180.0(10) . . . . ?
C24 C18 C19 C20 179.7(2) . . . . ?
C24A C18A C23A C22A -178.1(9) . . . . ?
C21 C22 C23 C18 0.0 . . . . ?
C22 C21 C20 C19 0.0 . . . . ?
C22 C23 C18 C24 -179.7(3) . . . . ?
C22 C23 C18 C19 0.0 . . . . ?
C23 C18 C19 C20 0.0 . . . . ?
C18 C19 C20 C21 0.0 . . . . ?
C20 C21 C22 C23 0.0 . . . . ?
C19A C18A C23A C22A 0.0 . . . . ?
C18A C19A C20A C21A 0.0 . . . . ?
C18A C23A C22A C21A 0.0 . . . . ?
C23A C22A C21A C20A 0.0 . . . . ?
C22A C21A C20A C19A 0.0 . . . . ?
C20A C19A C18A C24A 178.2(9) . . . . ?
C20A C19A C18A C23A 0.0 . . . . ?
